data_1504428
loop_
_publ_author_name
'Nagata, Yuuya'
'Chujo, Yoshiki'

_publ_section_title
;
 Synthesis of Methyl-Substituted Main-Chain-Type Organoboron Quinolate
 Polymers and Their Emission Color Tuning
;
_journal_issue 8
_journal_name_full Macromolecules
_journal_page_first 2809
_journal_paper_doi 10.1021/ma7025918
_journal_volume 41
_journal_year 2008
_chemical_formula_sum 'C45 H34 B2 Cl2 I4 N2 O2'
_chemical_formula_weight 1234.86
_chemical_name_systematic
; 
 ? 
;
_space_group_IT_number 14
_symmetry_cell_setting monoclinic
_symmetry_space_group_name_Hall '-P 2yn'
_symmetry_space_group_name_H-M 'P 1 21/n 1'
_atom_sites_solution_hydrogens geom
_atom_sites_solution_primary direct
_atom_sites_solution_secondary difmap
_audit_creation_method SHELXL-97
_cell_angle_alpha 90.00
_cell_angle_beta 102.415(5)
_cell_angle_gamma 90.00
_cell_formula_units_Z 4
_cell_length_a 12.0045(15)
_cell_length_b 21.615(2)
_cell_length_c 17.3932(13)
_cell_measurement_temperature 296(2)
_cell_volume 4407.6(8)
_computing_cell_refinement PROCESS-AUTO
_computing_data_collection PROCESS-AUTO
_computing_data_reduction 'Yadokari-XG (Wakita, 2000)'
_computing_molecular_graphics 'Yadokari-XG (Wakita, 2000)'
_computing_publication_material 'Yadokari-XG (Wakita, 2000)'
_computing_structure_refinement 'SHELXL-97 (Sheldrick, 1997)'
_computing_structure_solution 'SHELXS-97 (Sheldrick, 1990)'
_diffrn_ambient_temperature 296(2)
_diffrn_measured_fraction_theta_full 0.995
_diffrn_measured_fraction_theta_max 0.995
_diffrn_radiation_monochromator graphite
_diffrn_radiation_source 'fine-focus sealed tube'
_diffrn_radiation_type MoK\a
_diffrn_radiation_wavelength 0.71075
_diffrn_reflns_av_R_equivalents 0.0786
_diffrn_reflns_av_sigmaI/netI 0.0569
_diffrn_reflns_limit_h_max 15
_diffrn_reflns_limit_h_min -15
_diffrn_reflns_limit_k_max 26
_diffrn_reflns_limit_k_min -28
_diffrn_reflns_limit_l_max 22
_diffrn_reflns_limit_l_min -22
_diffrn_reflns_number 41898
_diffrn_reflns_theta_full 27.48
_diffrn_reflns_theta_max 27.48
_diffrn_reflns_theta_min 3.05
_exptl_absorpt_coefficient_mu 2.989
_exptl_absorpt_correction_T_max 0.7543
_exptl_absorpt_correction_T_min 0.4675
_exptl_absorpt_correction_type multi-scan
_exptl_absorpt_process_details
;
    Higashi, T. (1995). Program for Absorption Correction.
    Rigaku Corporation, Tokyo, Japan.
;
_exptl_crystal_density_diffrn 1.861
_exptl_crystal_density_method 'not measured'
_exptl_crystal_F_000 2360
_exptl_crystal_size_max 0.30
_exptl_crystal_size_mid 0.30
_exptl_crystal_size_min 0.10
_refine_diff_density_max 1.294
_refine_diff_density_min -1.005
_refine_diff_density_rms 0.139
_refine_ls_extinction_method none
_refine_ls_goodness_of_fit_ref 1.072
_refine_ls_hydrogen_treatment constr
_refine_ls_matrix_type full
_refine_ls_number_parameters 517
_refine_ls_number_reflns 10069
_refine_ls_number_restraints 0
_refine_ls_restrained_S_all 1.072
_refine_ls_R_factor_all 0.0604
_refine_ls_R_factor_gt 0.0386
_refine_ls_shift/su_max 0.002
_refine_ls_shift/su_mean 0.000
_refine_ls_structure_factor_coef Fsqd
_refine_ls_weighting_details 'calc w=1/[\s^2^(Fo^2^)+(0.0336P)^2^+0.6971P] where P=(Fo^2^+2Fc^2^)/3'
_refine_ls_weighting_scheme calc
_refine_ls_wR_factor_gt 0.0778
_refine_ls_wR_factor_ref 0.0834
_reflns_number_gt 7736
_reflns_number_total 10069
_reflns_threshold_expression >2\s(I)
_cod_data_source_file ma7025918-file003.cif
_cod_data_source_block 4
_cod_original_cell_volume 4407.7(8)
_cod_original_sg_symbol_Hall -p_2yn
_cod_original_sg_symbol_H-M p_21/n
_cod_database_code 1504428

loop_
_symmetry_equiv_pos_as_xyz
'x, y, z'
'-x+1/2, y+1/2, -z+1/2'
'-x, -y, -z'
'x-1/2, -y-1/2, z-1/2'

loop_
_atom_site_label
_atom_site_type_symbol
_atom_site_fract_x
_atom_site_fract_y
_atom_site_fract_z
_atom_site_U_iso_or_equiv
_atom_site_adp_type
_atom_site_occupancy
_atom_site_symmetry_multiplicity
_atom_site_calc_flag
_atom_site_refinement_flags
N1 N 0.6373(3) 0.20325(13) 0.32195(16) 0.0131(7) Uani 1 1 d .
C1 C 0.5317(3) 0.19584(17) 0.3313(2) 0.0161(8) Uani 1 1 d .
H1A H 0.4708 0.2112 0.2938 0.019 Uiso 1 1 calc R
C2 C 0.5112(3) 0.16476(18) 0.3978(2) 0.0181(8) Uani 1 1 d .
H2A H 0.4365 0.1598 0.4035 0.022 Uiso 1 1 calc R
C3 C 0.5984(3) 0.14149(18) 0.4546(2) 0.0176(8) Uani 1 1 d .
C4 C 0.7127(3) 0.14914(18) 0.4457(2) 0.0173(8) Uani 1 1 d .
C5 C 0.8155(4) 0.1294(2) 0.4953(2) 0.0231(9) Uani 1 1 d .
H5A H 0.8136 0.1086 0.5418 0.028 Uiso 1 1 calc R
C6 C 0.9184(4) 0.14080(19) 0.4755(2) 0.0243(9) Uani 1 1 d .
H6A H 0.9846 0.1273 0.5095 0.029 Uiso 1 1 calc R
C7 C 0.9283(4) 0.17200(18) 0.4060(2) 0.0207(9) Uani 1 1 d .
H7A H 0.9992 0.1786 0.3940 0.025 Uiso 1 1 calc R
C8 C 0.8311(3) 0.19202(17) 0.3571(2) 0.0153(8) Uani 1 1 d .
C9 C 0.7253(3) 0.18076(17) 0.3776(2) 0.0150(8) Uani 1 1 d .
O1 O 0.8172(2) 0.22284(12) 0.28827(14) 0.0173(6) Uani 1 1 d .
C10 C 0.5751(4) 0.1069(2) 0.5251(2) 0.0275(10) Uani 1 1 d .
H10A H 0.4942 0.1039 0.5209 0.041 Uiso 1 1 calc R
H10B H 0.6089 0.1288 0.5724 0.041 Uiso 1 1 calc R
H10C H 0.6073 0.0662 0.5267 0.041 Uiso 1 1 calc R
C11 C 0.6639(3) 0.30836(18) 0.2508(2) 0.0150(8) Uani 1 1 d .
C12 C 0.5557(4) 0.33178(18) 0.2180(2) 0.0195(9) Uani 1 1 d .
H12A H 0.4973 0.3041 0.1982 0.023 Uiso 1 1 calc R
C13 C 0.5315(3) 0.39460(19) 0.2136(2) 0.0201(9) Uani 1 1 d .
H13A H 0.4589 0.4088 0.1905 0.024 Uiso 1 1 calc R
C14 C 0.6183(4) 0.43587(18) 0.2445(2) 0.0190(8) Uani 1 1 d .
C15 C 0.7260(4) 0.41524(18) 0.2792(2) 0.0189(9) Uani 1 1 d .
H15A H 0.7833 0.4432 0.3005 0.023 Uiso 1 1 calc R
C16 C 0.7477(3) 0.35185(18) 0.28194(19) 0.0170(8) Uani 1 1 d .
H16A H 0.8205 0.3380 0.3053 0.020 Uiso 1 1 calc R
I1 I 0.58753(3) 0.531700(13) 0.233312(19) 0.03382(9) Uani 1 1 d .
C17 C 0.6497(3) 0.19890(17) 0.1721(2) 0.0157(8) Uani 1 1 d .
C18 C 0.6369(3) 0.13455(18) 0.1716(2) 0.0200(9) Uani 1 1 d .
H18A H 0.6514 0.1135 0.2193 0.024 Uiso 1 1 calc R
C19 C 0.6033(4) 0.10104(19) 0.1024(2) 0.0225(9) Uani 1 1 d .
H19A H 0.5954 0.0583 0.1035 0.027 Uiso 1 1 calc R
C20 C 0.5818(3) 0.13289(18) 0.0316(2) 0.0181(8) Uani 1 1 d .
C21 C 0.5941(3) 0.19618(18) 0.0292(2) 0.0183(8) Uani 1 1 d .
H21A H 0.5795 0.2170 -0.0187 0.022 Uiso 1 1 calc R
C22 C 0.6287(3) 0.22866(18) 0.0999(2) 0.0176(8) Uani 1 1 d .
H22A H 0.6380 0.2713 0.0983 0.021 Uiso 1 1 calc R
I2 I 0.52967(3) 0.085390(13) -0.075334(15) 0.02692(8) Uani 1 1 d .
N2 N 1.0863(3) 0.20129(14) 0.16094(17) 0.0149(7) Uani 1 1 d .
C23 C 0.9779(3) 0.18530(17) 0.1516(2) 0.0170(8) Uani 1 1 d .
H23A H 0.9424 0.1877 0.1941 0.020 Uiso 1 1 calc R
C24 C 0.9157(3) 0.16476(17) 0.0782(2) 0.0168(8) Uani 1 1 d .
H24A H 0.8394 0.1540 0.0728 0.020 Uiso 1 1 calc R
C25 C 0.9662(4) 0.16026(17) 0.0137(2) 0.0184(8) Uani 1 1 d .
C26 C 1.0819(3) 0.17700(17) 0.0228(2) 0.0169(8) Uani 1 1 d .
C27 C 1.1519(4) 0.17431(18) -0.0336(2) 0.0194(9) Uani 1 1 d .
H27A H 1.1209 0.1620 -0.0850 0.023 Uiso 1 1 calc R
C28 C 1.2651(4) 0.18986(18) -0.0120(2) 0.0216(9) Uani 1 1 d .
H28A H 1.3088 0.1882 -0.0501 0.026 Uiso 1 1 calc R
C29 C 1.3196(4) 0.20841(18) 0.0654(2) 0.0210(9) Uani 1 1 d .
H29A H 1.3969 0.2179 0.0781 0.025 Uiso 1 1 calc R
C30 C 1.2536(3) 0.21170(17) 0.1203(2) 0.0162(8) Uani 1 1 d .
C31 C 1.1379(3) 0.19657(17) 0.0984(2) 0.0150(8) Uani 1 1 d .
O2 O 1.2859(2) 0.22711(12) 0.19748(14) 0.0173(6) Uani 1 1 d .
C32 C 0.9006(4) 0.13722(19) -0.0644(2) 0.0227(9) Uani 1 1 d .
H32A H 0.9340 0.0994 -0.0775 0.034 Uiso 1 1 calc R
H32B H 0.9030 0.1677 -0.1041 0.034 Uiso 1 1 calc R
H32C H 0.8228 0.1298 -0.0613 0.034 Uiso 1 1 calc R
C33 C 1.1463(3) 0.30520(17) 0.2340(2) 0.0150(8) Uani 1 1 d .
C34 C 1.2305(3) 0.35116(18) 0.2417(2) 0.0184(8) Uani 1 1 d .
H34A H 1.3064 0.3391 0.2484 0.022 Uiso 1 1 calc R
C35 C 1.2049(4) 0.41432(18) 0.2398(2) 0.0207(9) Uani 1 1 d .
H35A H 1.2625 0.4438 0.2458 0.025 Uiso 1 1 calc R
C36 C 1.0921(4) 0.43187(18) 0.2287(2) 0.0178(8) Uani 1 1 d .
C37 C 1.0061(4) 0.38851(18) 0.2210(2) 0.0192(8) Uani 1 1 d .
H37A H 0.9303 0.4009 0.2133 0.023 Uiso 1 1 calc R
C38 C 1.0340(3) 0.32629(18) 0.2250(2) 0.0186(8) Uani 1 1 d .
H38A H 0.9758 0.2974 0.2215 0.022 Uiso 1 1 calc R
I3 I 1.04784(3) 0.526361(13) 0.221795(17) 0.02896(8) Uani 1 1 d .
C39 C 1.1952(3) 0.19387(18) 0.3120(2) 0.0157(8) Uani 1 1 d .
C40 C 1.1883(4) 0.12928(19) 0.3095(2) 0.0204(9) Uani 1 1 d .
H40A H 1.1732 0.1098 0.2606 0.025 Uiso 1 1 calc R
C41 C 1.2033(4) 0.09302(19) 0.3768(2) 0.0217(9) Uani 1 1 d .
H41A H 1.1971 0.0502 0.3732 0.026 Uiso 1 1 calc R
C42 C 1.2275(3) 0.12199(19) 0.4488(2) 0.0185(8) Uani 1 1 d .
C43 C 1.2387(3) 0.18548(18) 0.4550(2) 0.0171(8) Uani 1 1 d .
H43A H 1.2582 0.2044 0.5041 0.021 Uiso 1 1 calc R
C44 C 1.2204(3) 0.22079(18) 0.3863(2) 0.0161(8) Uani 1 1 d .
H44A H 1.2252 0.2637 0.3904 0.019 Uiso 1 1 calc R
I4 I 1.24200(3) 0.067119(14) 0.551500(16) 0.02748(8) Uani 1 1 d .
C45 C 1.2306(4) 0.0335(2) 0.0673(2) 0.0323(11) Uani 1 1 d .
H45A H 1.2924 0.0077 0.0951 0.039 Uiso 1 1 calc R
H45B H 1.2594 0.0753 0.0664 0.039 Uiso 1 1 calc R
Cl1 Cl 1.11840(10) 0.03284(5) 0.11856(6) 0.0304(3) Uani 1 1 d .
Cl2 Cl 1.18614(11) 0.00625(5) -0.03041(6) 0.0351(3) Uani 1 1 d .
B1 B 0.6913(4) 0.2357(2) 0.2540(2) 0.0158(9) Uani 1 1 d .
B2 B 1.1798(4) 0.2327(2) 0.2318(2) 0.0156(9) Uani 1 1 d .

loop_
_atom_site_aniso_label
_atom_site_aniso_U_11
_atom_site_aniso_U_22
_atom_site_aniso_U_33
_atom_site_aniso_U_23
_atom_site_aniso_U_13
_atom_site_aniso_U_12
N1 0.0126(18) 0.0119(15) 0.0140(14) -0.0024(12) 0.0008(13) 0.0001(13)
C1 0.013(2) 0.020(2) 0.0144(17) -0.0014(15) 0.0008(16) 0.0016(16)
C2 0.011(2) 0.026(2) 0.0182(18) -0.0036(16) 0.0061(16) -0.0036(17)
C3 0.019(2) 0.018(2) 0.0165(18) -0.0007(15) 0.0055(17) -0.0005(17)
C4 0.017(2) 0.019(2) 0.0161(18) -0.0005(15) 0.0048(17) -0.0004(17)
C5 0.023(2) 0.029(2) 0.0169(19) 0.0042(17) 0.0027(18) 0.0008(19)
C6 0.016(2) 0.026(2) 0.027(2) 0.0043(18) -0.0035(18) 0.0027(18)
C7 0.012(2) 0.021(2) 0.028(2) -0.0007(17) 0.0022(18) 0.0007(17)
C8 0.015(2) 0.0146(19) 0.0165(18) -0.0027(15) 0.0032(16) -0.0004(16)
C9 0.013(2) 0.0160(19) 0.0160(17) -0.0004(15) 0.0029(16) 0.0010(16)
O1 0.0145(15) 0.0199(14) 0.0181(13) 0.0016(11) 0.0048(12) -0.0009(12)
C10 0.026(3) 0.036(3) 0.021(2) 0.0076(19) 0.0061(19) 0.000(2)
C11 0.013(2) 0.022(2) 0.0111(16) -0.0016(15) 0.0048(15) -0.0030(16)
C12 0.015(2) 0.021(2) 0.0215(19) -0.0033(16) 0.0020(17) -0.0009(17)
C13 0.013(2) 0.024(2) 0.0228(19) -0.0012(17) 0.0027(17) 0.0035(17)
C14 0.019(2) 0.018(2) 0.0211(19) -0.0029(16) 0.0052(17) -0.0016(17)
C15 0.019(2) 0.020(2) 0.0171(18) -0.0075(16) 0.0040(17) -0.0053(17)
C16 0.014(2) 0.028(2) 0.0091(16) 0.0008(15) 0.0034(15) 0.0016(17)
I1 0.02898(18) 0.01736(15) 0.05124(19) -0.00048(13) -0.00001(15) 0.00304(12)
C17 0.012(2) 0.019(2) 0.0183(18) 0.0015(15) 0.0063(16) 0.0010(16)
C18 0.021(2) 0.020(2) 0.0181(18) 0.0032(16) 0.0038(17) 0.0019(17)
C19 0.025(2) 0.019(2) 0.022(2) 0.0013(16) 0.0020(18) 0.0003(18)
C20 0.012(2) 0.025(2) 0.0162(18) -0.0058(16) 0.0000(16) -0.0019(17)
C21 0.016(2) 0.024(2) 0.0158(18) 0.0052(16) 0.0058(17) 0.0035(17)
C22 0.017(2) 0.018(2) 0.0194(18) -0.0020(16) 0.0070(17) -0.0021(17)
I2 0.02592(17) 0.03285(16) 0.01860(13) -0.00788(11) -0.00270(11) 0.00780(13)
N2 0.0135(18) 0.0178(16) 0.0138(14) 0.0008(13) 0.0037(13) 0.0007(13)
C23 0.012(2) 0.018(2) 0.0210(19) 0.0002(16) 0.0050(16) 0.0006(16)
C24 0.011(2) 0.0161(19) 0.0226(19) 0.0013(16) 0.0011(16) 0.0005(16)
C25 0.019(2) 0.0125(19) 0.0211(19) -0.0004(15) -0.0009(17) 0.0021(16)
C26 0.019(2) 0.0129(19) 0.0182(18) -0.0003(15) 0.0022(17) 0.0030(16)
C27 0.022(2) 0.022(2) 0.0152(18) 0.0034(16) 0.0049(17) 0.0023(18)
C28 0.026(2) 0.022(2) 0.020(2) -0.0002(17) 0.0130(19) 0.0012(18)
C29 0.017(2) 0.024(2) 0.0216(19) 0.0002(17) 0.0041(18) 0.0015(18)
C30 0.014(2) 0.0164(19) 0.0182(18) -0.0005(15) 0.0033(16) -0.0001(16)
C31 0.014(2) 0.0141(19) 0.0180(18) 0.0004(15) 0.0064(16) 0.0015(15)
O2 0.0131(15) 0.0216(14) 0.0173(12) -0.0012(11) 0.0033(11) 0.0024(12)
C32 0.022(2) 0.022(2) 0.022(2) -0.0013(17) -0.0004(18) 0.0031(18)
C33 0.018(2) 0.019(2) 0.0086(16) -0.0002(15) 0.0035(15) 0.0012(16)
C34 0.012(2) 0.025(2) 0.0173(18) -0.0015(16) 0.0005(16) 0.0041(17)
C35 0.021(2) 0.023(2) 0.0182(19) 0.0001(17) 0.0054(17) -0.0037(18)
C36 0.022(2) 0.0151(19) 0.0169(18) 0.0008(15) 0.0055(17) 0.0024(17)
C37 0.015(2) 0.025(2) 0.0179(18) 0.0008(16) 0.0031(17) 0.0042(17)
C38 0.015(2) 0.023(2) 0.0182(19) 0.0006(16) 0.0052(17) -0.0040(17)
I3 0.02826(17) 0.01811(14) 0.04114(17) 0.00337(12) 0.00887(14) 0.00369(12)
C39 0.009(2) 0.022(2) 0.0178(18) -0.0020(16) 0.0065(16) -0.0022(16)
C40 0.022(2) 0.023(2) 0.0155(18) -0.0026(16) 0.0022(17) 0.0021(18)
C41 0.018(2) 0.020(2) 0.025(2) -0.0015(17) 0.0021(18) -0.0001(18)
C42 0.014(2) 0.023(2) 0.0165(18) 0.0086(16) 0.0004(16) 0.0043(17)
C43 0.014(2) 0.023(2) 0.0144(17) -0.0025(16) 0.0035(16) 0.0010(17)
C44 0.013(2) 0.018(2) 0.0180(18) -0.0023(15) 0.0045(16) 0.0014(16)
I4 0.02214(16) 0.03618(17) 0.02354(14) 0.01159(12) 0.00364(12) 0.00113(13)
C45 0.031(3) 0.033(3) 0.030(2) -0.0053(19) -0.001(2) 0.006(2)
Cl1 0.0359(7) 0.0236(6) 0.0309(5) -0.0019(4) 0.0056(5) 0.0045(5)
Cl2 0.0439(8) 0.0334(6) 0.0261(5) -0.0033(5) 0.0036(5) 0.0026(5)
B1 0.011(2) 0.020(2) 0.017(2) 0.0039(18) 0.0055(18) -0.0012(18)
B2 0.009(2) 0.021(2) 0.017(2) -0.0017(18) 0.0022(18) -0.0013(18)

loop_
_atom_type_symbol
_atom_type_description
_atom_type_scat_dispersion_real
_atom_type_scat_dispersion_imag
_atom_type_scat_source
C C 0.0033 0.0016 'International Tables Vol C Tables 4.2.6.8 and 6.1.1.4'
H H 0.0000 0.0000 'International Tables Vol C Tables 4.2.6.8 and 6.1.1.4'
B B 0.0013 0.0007 'International Tables Vol C Tables 4.2.6.8 and 6.1.1.4'
N N 0.0061 0.0033 'International Tables Vol C Tables 4.2.6.8 and 6.1.1.4'
O O 0.0106 0.0060 'International Tables Vol C Tables 4.2.6.8 and 6.1.1.4'
Cl Cl 0.1484 0.1585 'International Tables Vol C Tables 4.2.6.8 and 6.1.1.4'
I I -0.4742 1.8119 'International Tables Vol C Tables 4.2.6.8 and 6.1.1.4'

loop_
_geom_angle_atom_site_label_1
_geom_angle_atom_site_label_2
_geom_angle_atom_site_label_3
_geom_angle
C1 N1 C9 119.2(3)
C1 N1 B1 133.3(3)
C9 N1 B1 107.5(3)
N1 C1 C2 120.1(4)
N1 C1 H1A 119.9
C2 C1 H1A 119.9
C3 C2 C1 121.8(4)
C3 C2 H2A 119.1
C1 C2 H2A 119.1
C2 C3 C4 118.9(3)
C2 C3 C10 121.3(4)
C4 C3 C10 119.8(4)
C9 C4 C5 115.1(4)
C9 C4 C3 115.5(4)
C5 C4 C3 129.4(3)
C6 C5 C4 120.5(4)
C6 C5 H5A 119.8
C4 C5 H5A 119.8
C5 C6 C7 123.1(4)
C5 C6 H6A 118.4
C7 C6 H6A 118.4
C8 C7 C6 117.9(4)
C8 C7 H7A 121.0
C6 C7 H7A 121.0
O1 C8 C7 129.7(4)
O1 C8 C9 111.2(3)
C7 C8 C9 119.1(3)
N1 C9 C4 124.5(3)
N1 C9 C8 111.3(3)
C4 C9 C8 124.3(4)
C8 O1 B1 111.1(3)
C3 C10 H10A 109.5
C3 C10 H10B 109.5
H10A C10 H10B 109.5
C3 C10 H10C 109.5
H10A C10 H10C 109.5
H10B C10 H10C 109.5
C12 C11 C16 116.3(4)
C12 C11 B1 122.3(3)
C16 C11 B1 121.4(4)
C13 C12 C11 122.8(4)
C13 C12 H12A 118.6
C11 C12 H12A 118.6
C12 C13 C14 118.5(4)
C12 C13 H13A 120.8
C14 C13 H13A 120.8
C15 C14 C13 121.1(4)
C15 C14 I1 119.2(3)
C13 C14 I1 119.6(3)
C14 C15 C16 118.9(4)
C14 C15 H15A 120.5
C16 C15 H15A 120.5
C15 C16 C11 122.3(4)
C15 C16 H16A 118.9
C11 C16 H16A 118.9
C22 C17 C18 117.2(3)
C22 C17 B1 122.2(3)
C18 C17 B1 120.6(3)
C19 C18 C17 122.4(4)
C19 C18 H18A 118.8
C17 C18 H18A 118.8
C20 C19 C18 118.4(4)
C20 C19 H19A 120.8
C18 C19 H19A 120.8
C21 C20 C19 121.3(3)
C21 C20 I2 118.2(3)
C19 C20 I2 120.5(3)
C20 C21 C22 119.1(3)
C20 C21 H21A 120.5
C22 C21 H21A 120.5
C17 C22 C21 121.7(4)
C17 C22 H22A 119.2
C21 C22 H22A 119.2
C23 N2 C31 119.0(3)
C23 N2 B2 134.6(3)
C31 N2 B2 106.1(3)
N2 C23 C24 120.7(3)
N2 C23 H23A 119.6
C24 C23 H23A 119.6
C25 C24 C23 121.1(4)
C25 C24 H24A 119.4
C23 C24 H24A 119.4
C24 C25 C26 118.8(3)
C24 C25 C32 121.3(4)
C26 C25 C32 120.0(3)
C31 C26 C25 116.3(3)
C31 C26 C27 114.9(4)
C25 C26 C27 128.6(4)
C28 C27 C26 119.8(3)
C28 C27 H27A 120.1
C26 C27 H27A 120.1
C27 C28 C29 123.8(4)
C27 C28 H28A 118.1
C29 C28 H28A 118.1
C30 C29 C28 117.3(4)
C30 C29 H29A 121.4
C28 C29 H29A 121.4
O2 C30 C29 128.2(4)
O2 C30 C31 112.5(3)
C29 C30 C31 119.3(3)
N2 C31 C30 111.1(3)
N2 C31 C26 124.0(4)
C30 C31 C26 124.9(3)
C30 O2 B2 108.8(3)
C25 C32 H32A 109.5
C25 C32 H32B 109.5
H32A C32 H32B 109.5
C25 C32 H32C 109.5
H32A C32 H32C 109.5
H32B C32 H32C 109.5
C38 C33 C34 115.9(3)
C38 C33 B2 123.4(3)
C34 C33 B2 120.6(3)
C35 C34 C33 122.6(4)
C35 C34 H34A 118.7
C33 C34 H34A 118.7
C36 C35 C34 118.4(4)
C36 C35 H35A 120.8
C34 C35 H35A 120.8
C37 C36 C35 121.2(4)
C37 C36 I3 118.6(3)
C35 C36 I3 120.1(3)
C36 C37 C38 119.2(4)
C36 C37 H37A 120.4
C38 C37 H37A 120.4
C37 C38 C33 122.6(4)
C37 C38 H38A 118.7
C33 C38 H38A 118.7
C44 C39 C40 116.5(3)
C44 C39 B2 123.4(3)
C40 C39 B2 120.0(3)
C41 C40 C39 122.8(4)
C41 C40 H40A 118.6
C39 C40 H40A 118.6
C42 C41 C40 118.4(4)
C42 C41 H41A 120.8
C40 C41 H41A 120.8
C41 C42 C43 121.4(3)
C41 C42 I4 118.4(3)
C43 C42 I4 120.1(3)
C42 C43 C44 118.8(3)
C42 C43 H43A 120.6
C44 C43 H43A 120.6
C39 C44 C43 122.0(4)
C39 C44 H44A 119.0
C43 C44 H44A 119.0
Cl1 C45 Cl2 112.1(3)
Cl1 C45 H45A 109.2
Cl2 C45 H45A 109.2
Cl1 C45 H45B 109.2
Cl2 C45 H45B 109.2
H45A C45 H45B 107.9
O1 B1 C11 111.7(3)
O1 B1 C17 110.4(3)
C11 B1 C17 115.5(3)
O1 B1 N1 98.8(3)
C11 B1 N1 109.7(3)
C17 B1 N1 109.4(3)
O2 B2 C39 110.5(3)
O2 B2 C33 108.6(3)
C39 B2 C33 117.9(3)
O2 B2 N2 99.7(3)
C39 B2 N2 111.9(3)
C33 B2 N2 106.7(3)

loop_
_geom_bond_atom_site_label_1
_geom_bond_atom_site_label_2
_geom_bond_distance
N1 C1 1.323(5)
N1 C9 1.360(5)
N1 B1 1.625(5)
C1 C2 1.404(5)
C1 H1A 0.9300
C2 C3 1.371(5)
C2 H2A 0.9300
C3 C4 1.423(5)
C3 C10 1.512(5)
C4 C9 1.404(5)
C4 C5 1.412(6)
C5 C6 1.374(6)
C5 H5A 0.9300
C6 C7 1.412(5)
C6 H6A 0.9300
C7 C8 1.358(5)
C7 H7A 0.9300
C8 O1 1.349(4)
C8 C9 1.412(5)
O1 B1 1.526(5)
C10 H10A 0.9600
C10 H10B 0.9600
C10 H10C 0.9600
C11 C12 1.397(5)
C11 C16 1.398(5)
C11 B1 1.603(6)
C12 C13 1.387(6)
C12 H12A 0.9300
C13 C14 1.389(6)
C13 H13A 0.9300
C14 C15 1.378(6)
C14 I1 2.106(4)
C15 C16 1.394(5)
C15 H15A 0.9300
C16 H16A 0.9300
C17 C22 1.386(5)
C17 C18 1.399(5)
C17 B1 1.613(6)
C18 C19 1.389(5)
C18 H18A 0.9300
C19 C20 1.386(5)
C19 H19A 0.9300
C20 C21 1.377(5)
C20 I2 2.099(4)
C21 C22 1.399(5)
C21 H21A 0.9300
C22 H22A 0.9300
N2 C23 1.323(5)
N2 C31 1.367(4)
N2 B2 1.626(5)
C23 C24 1.404(5)
C23 H23A 0.9300
C24 C25 1.389(5)
C24 H24A 0.9300
C25 C26 1.411(6)
C25 C32 1.501(5)
C26 C31 1.407(5)
C26 C27 1.424(5)
C27 C28 1.372(6)
C27 H27A 0.9300
C28 C29 1.421(5)
C28 H28A 0.9300
C29 C30 1.367(5)
C29 H29A 0.9300
C30 O2 1.357(4)
C30 C31 1.397(5)
O2 B2 1.523(5)
C32 H32A 0.9600
C32 H32B 0.9600
C32 H32C 0.9600
C33 C38 1.399(5)
C33 C34 1.403(5)
C33 B2 1.621(6)
C34 C35 1.398(5)
C34 H34A 0.9300
C35 C36 1.380(6)
C35 H35A 0.9300
C36 C37 1.379(6)
C36 I3 2.107(4)
C37 C38 1.384(5)
C37 H37A 0.9300
C38 H38A 0.9300
C39 C44 1.391(5)
C39 C40 1.398(5)
C39 B2 1.604(5)
C40 C41 1.388(5)
C40 H40A 0.9300
C41 C42 1.375(5)
C41 H41A 0.9300
C42 C43 1.381(5)
C42 I4 2.119(4)
C43 C44 1.395(5)
C43 H43A 0.9300
C44 H44A 0.9300
C45 Cl1 1.768(5)
C45 Cl2 1.769(4)
C45 H45A 0.9700
C45 H45B 0.9700
